data_7158475
loop_
_publ_author_name
'Gummidi, Lalitha'
'Muddassar, Altaf'
'Sharma, Gangavaram V. M.'
'Murugesh, V.'
'Suresh, Surisetti'

_publ_section_title
;
 Tandem aza-Michael addition-vinylogous aldol condensation: synthesis of
 <i>N</i>-bridged pyridine fused quinolones.
;
_journal_issue 4
_journal_name_full 'Organic &amp; biomolecular chemistry'
_journal_page_first 773
_journal_page_last 777
_journal_paper_doi 10.1039/d1ob02087k
_journal_volume 20
_journal_year 2022
_chemical_formula_sum 'C29 H23 N O3'
_chemical_formula_weight 433.48
_chemical_name_systematic 'Ethyl 6-oxo-1-phenyl-3-(p-tolyl)-6H-pyrido[1,2-a]quinoline-5-carboxylate'
_space_group_crystal_system monoclinic
_space_group_IT_number 14
_space_group_name_Hall '-P 2yn'
_space_group_name_H-M_alt 'P 1 21/n 1'
_atom_sites_solution_hydrogens geom
_audit_creation_method SHELXL-2018/3
_audit_update_record
;
2021-12-15 deposited with the CCDC.	2021-12-21 downloaded from the CCDC.
;
_cell_angle_alpha 90
_cell_angle_beta 102.249(10)
_cell_angle_gamma 90
_cell_formula_units_Z 4
_cell_length_a 11.493(4)
_cell_length_b 14.034(6)
_cell_length_c 14.667(6)
_cell_measurement_reflns_used 5508
_cell_measurement_temperature 293(2)
_cell_measurement_theta_max 22.309
_cell_measurement_theta_min 2.319
_cell_volume 2311.8(16)
_computing_cell_refinement '<i>SAINT</i> (Bruker, 2016)'
_computing_data_collection '<i>APEX3</i> (Bruker, 2016)'
_computing_data_reduction 'Bruker SAINT'
_computing_structure_refinement 'SHELXL-2018/3 (Sheldrick, 2018)'
_computing_structure_solution 'SHELXT 2018/2 (Sheldrick, 2018)'
_diffrn_ambient_temperature 293(2)
_diffrn_measured_fraction_theta_full 0.995
_diffrn_measured_fraction_theta_max 0.991
_diffrn_measurement_device_type 'Bruker D8 QUEST PHOTON-100'
_diffrn_measurement_method '\w and \f'
_diffrn_radiation_type MoK\a
_diffrn_radiation_wavelength 0.71073
_diffrn_reflns_av_R_equivalents 0.0563
_diffrn_reflns_av_unetI/netI 0.0630
_diffrn_reflns_Laue_measured_fraction_full 0.995
_diffrn_reflns_Laue_measured_fraction_max 0.991
_diffrn_reflns_limit_h_max 15
_diffrn_reflns_limit_h_min -12
_diffrn_reflns_limit_k_max 18
_diffrn_reflns_limit_k_min -18
_diffrn_reflns_limit_l_max 13
_diffrn_reflns_limit_l_min -19
_diffrn_reflns_number 22049
_diffrn_reflns_point_group_measured_fraction_full 0.995
_diffrn_reflns_point_group_measured_fraction_max 0.991
_diffrn_reflns_theta_full 25.242
_diffrn_reflns_theta_max 28.306
_diffrn_reflns_theta_min 2.514
_diffrn_source microfocus
_exptl_absorpt_coefficient_mu 0.080
_exptl_absorpt_correction_T_max 0.7457
_exptl_absorpt_correction_T_min 0.5179
_exptl_absorpt_correction_type multi-scan
_exptl_absorpt_process_details
;
 SADABS 2016/2: Krause, L., Herbst-Irmer, R., Sheldrick G.M. & Stalke D.,
 J. Appl. Cryst. 48 (2015) 3-10
;
_exptl_crystal_density_diffrn 1.245
_exptl_crystal_description BLOCK
_exptl_crystal_F_000 912
_exptl_crystal_recrystallization_method 'Re-crystallisation from solvent: Acetonitrile and Ethanol (1:1)'
_exptl_crystal_size_max 0.380
_exptl_crystal_size_mid 0.300
_exptl_crystal_size_min 0.250
_refine_diff_density_max 0.188
_refine_diff_density_min -0.167
_refine_diff_density_rms 0.033
_refine_ls_extinction_method none
_refine_ls_goodness_of_fit_ref 1.013
_refine_ls_hydrogen_treatment constr
_refine_ls_matrix_type full
_refine_ls_number_parameters 329
_refine_ls_number_reflns 5694
_refine_ls_number_restraints 92
_refine_ls_restrained_S_all 1.020
_refine_ls_R_factor_all 0.1146
_refine_ls_R_factor_gt 0.0541
_refine_ls_shift/su_max 0.000
_refine_ls_shift/su_mean 0.000
_refine_ls_structure_factor_coef Fsqd
_refine_ls_weighting_details 'w=1/[\s^2^(Fo^2^)+(0.0606P)^2^+0.5199P] where P=(Fo^2^+2Fc^2^)/3'
_refine_ls_weighting_scheme calc
_refine_ls_wR_factor_gt 0.1282
_refine_ls_wR_factor_ref 0.1627
_reflns_Friedel_coverage 0.000
_reflns_number_gt 3145
_reflns_number_total 5694
_reflns_threshold_expression 'I > 2\s(I)'
_cod_data_source_file d1ob02087k2.cif
_cod_data_source_block KB272_0m
_cod_depositor_comments 'Adding full bibliography for 7158475.cif.'
_cod_original_sg_symbol_H-M 'P 21/n'
_cod_database_code 7158475
_shelx_shelxl_version_number 2018/3
_shelx_space_group_comment
;
The symmetry employed for this shelxl refinement is uniquely defined
by the following loop, which should always be used as a source of
symmetry information in preference to the above space-group names.
They are only intended as comments.
;
_shelx_estimated_absorpt_t_min 0.970
_shelx_estimated_absorpt_t_max 0.980

loop_
_space_group_symop_operation_xyz
'x, y, z'
'-x+1/2, y+1/2, -z+1/2'
'-x, -y, -z'
'x-1/2, -y-1/2, z-1/2'

loop_
_atom_site_label
_atom_site_type_symbol
_atom_site_fract_x
_atom_site_fract_y
_atom_site_fract_z
_atom_site_U_iso_or_equiv
_atom_site_adp_type
_atom_site_occupancy
_atom_site_site_symmetry_order
_atom_site_calc_flag
_atom_site_refinement_flags_posn
_atom_site_refinement_flags_adp
_atom_site_refinement_flags_occupancy
_atom_site_disorder_assembly
_atom_site_disorder_group
O1 O 0.70604(13) 0.64738(10) 0.22880(10) 0.0726(4) Uani 1 1 d . . . . .
O2 O 0.58318(19) 0.43880(12) 0.24785(13) 0.1041(6) Uani 1 1 d . . . . .
N1 N 0.49527(12) 0.68580(9) 0.41819(10) 0.0438(3) Uani 1 1 d . . . . .
C1 C 0.63521(17) 0.66196(13) 0.28056(13) 0.0533(5) Uani 1 1 d . . . . .
C2 C 0.63075(16) 0.75315(13) 0.32908(13) 0.0515(5) Uani 1 1 d . . . . .
C3 C 0.69375(19) 0.83192(15) 0.30631(15) 0.0645(6) Uani 1 1 d . . . . .
H3 H 0.749098 0.823505 0.269037 0.077 Uiso 1 1 calc R U . . .
C4 C 0.6752(2) 0.92068(15) 0.33794(16) 0.0744(6) Uani 1 1 d . . . . .
H4 H 0.717755 0.972432 0.322559 0.089 Uiso 1 1 calc R U . . .
C5 C 0.5927(2) 0.93339(14) 0.39298(16) 0.0709(6) Uani 1 1 d . . . . .
H5 H 0.577429 0.994456 0.412113 0.085 Uiso 1 1 calc R U . . .
C6 C 0.53305(19) 0.85734(12) 0.41985(14) 0.0586(5) Uani 1 1 d . . . . .
H6 H 0.478316 0.866817 0.457460 0.070 Uiso 1 1 calc R U . . .
C7 C 0.55470(16) 0.76575(12) 0.39062(12) 0.0480(4) Uani 1 1 d . . . . .
C8 C 0.47856(15) 0.60652(12) 0.35934(12) 0.0443(4) Uani 1 1 d . . . . .
C9 C 0.54468(16) 0.59630(12) 0.29181(13) 0.0495(4) Uani 1 1 d . . . . .
C10 C 0.5275(2) 0.51015(16) 0.23224(15) 0.0626(6) Uani 1 1 d D U . . .
C13 C 0.39038(15) 0.53977(12) 0.37246(12) 0.0474(4) Uani 1 1 d . . . . .
H13 H 0.373174 0.488906 0.331150 0.057 Uiso 1 1 calc R U . . .
C14 C 0.33025(15) 0.54679(12) 0.44234(12) 0.0442(4) Uani 1 1 d . . . . .
C15 C 0.37111(16) 0.61765(12) 0.51139(12) 0.0475(4) Uani 1 1 d . . . . .
H15 H 0.340485 0.618472 0.565206 0.057 Uiso 1 1 calc R U . . .
C16 C 0.45279(15) 0.68353(12) 0.50109(12) 0.0445(4) Uani 1 1 d . . . . .
C17 C 0.23241(15) 0.48109(12) 0.45015(12) 0.0458(4) Uani 1 1 d . . . . .
C18 C 0.16634(17) 0.43564(13) 0.37183(14) 0.0570(5) Uani 1 1 d . . . . .
H18 H 0.183327 0.447905 0.313710 0.068 Uiso 1 1 calc R U . . .
C19 C 0.07666(18) 0.37312(14) 0.37829(15) 0.0645(6) Uani 1 1 d . . . . .
H19 H 0.034354 0.343663 0.324599 0.077 Uiso 1 1 calc R U . . .
C20 C 0.04823(19) 0.35323(15) 0.46279(16) 0.0682(6) Uani 1 1 d . . . . .
C21 C 0.1130(2) 0.39877(18) 0.54014(16) 0.0807(7) Uani 1 1 d . . . . .
H21 H 0.095785 0.386277 0.598146 0.097 Uiso 1 1 calc R U . . .
C22 C 0.20246(19) 0.46226(15) 0.53444(14) 0.0654(6) Uani 1 1 d . . . . .
H22 H 0.243143 0.492765 0.588086 0.078 Uiso 1 1 calc R U . . .
C23 C -0.0496(3) 0.2839(2) 0.4700(2) 0.1086(10) Uani 1 1 d . . . . .
H23A H -0.120036 0.299757 0.424455 0.163 Uiso 1 1 calc R U . . .
H23B H -0.066269 0.287345 0.531312 0.163 Uiso 1 1 calc R U . . .
H23C H -0.024735 0.220451 0.458745 0.163 Uiso 1 1 calc R U . . .
C24 C 0.50966(16) 0.74307(12) 0.58179(12) 0.0481(4) Uani 1 1 d . . . . .
C25 C 0.44080(19) 0.78366(13) 0.63851(13) 0.0574(5) Uani 1 1 d . . . . .
H25 H 0.358283 0.778917 0.622090 0.069 Uiso 1 1 calc R U . . .
C26 C 0.4932(2) 0.83066(16) 0.71849(15) 0.0737(6) Uani 1 1 d . . . . .
H26 H 0.446317 0.858248 0.755785 0.088 Uiso 1 1 calc R U . . .
C27 C 0.6147(3) 0.83705(17) 0.74356(17) 0.0852(7) Uani 1 1 d . . . . .
H27 H 0.650195 0.867877 0.798576 0.102 Uiso 1 1 calc R U . . .
C28 C 0.6843(2) 0.79810(17) 0.68775(17) 0.0800(7) Uani 1 1 d . . . . .
H28 H 0.766780 0.803321 0.704673 0.096 Uiso 1 1 calc R U . . .
C29 C 0.63231(18) 0.75132(14) 0.60679(14) 0.0612(5) Uani 1 1 d . . . . .
H29 H 0.679578 0.725290 0.568939 0.073 Uiso 1 1 calc R U . . .
O3 O 0.4481(7) 0.5320(6) 0.1498(5) 0.0974(19) Uani 0.632(13) 1 d D U P A 1
C11 C 0.4105(10) 0.4554(8) 0.0824(7) 0.128(3) Uani 0.632(13) 1 d D U P A 1
H11A H 0.474825 0.409853 0.086132 0.154 Uiso 0.632(13) 1 calc R U P A 1
H11B H 0.392643 0.481673 0.019767 0.154 Uiso 0.632(13) 1 calc R U P A 1
C12 C 0.2991(8) 0.4042(6) 0.1018(8) 0.129(3) Uani 0.632(13) 1 d D U P A 1
H12A H 0.276630 0.353645 0.057472 0.193 Uiso 0.632(13) 1 calc R U P A 1
H12B H 0.234793 0.448911 0.096220 0.193 Uiso 0.632(13) 1 calc R U P A 1
H12C H 0.316840 0.378252 0.163765 0.193 Uiso 0.632(13) 1 calc R U P A 1
O3D O 0.4299(9) 0.5039(8) 0.1746(9) 0.079(2) Uani 0.368(13) 1 d D U P A 2
C11D C 0.4142(12) 0.4154(10) 0.1218(10) 0.101(4) Uani 0.368(13) 1 d D U P A 2
H11C H 0.395543 0.362808 0.159187 0.121 Uiso 0.368(13) 1 calc R U P A 2
H11D H 0.484489 0.399711 0.098116 0.121 Uiso 0.368(13) 1 calc R U P A 2
C12D C 0.3094(18) 0.4400(15) 0.0433(13) 0.176(8) Uani 0.368(13) 1 d D U P A 2
H12D H 0.337795 0.471195 -0.006021 0.264 Uiso 0.368(13) 1 calc R U P A 2
H12E H 0.256024 0.481594 0.066432 0.264 Uiso 0.368(13) 1 calc R U P A 2
H12F H 0.268190 0.382609 0.019803 0.264 Uiso 0.368(13) 1 calc R U P A 2

loop_
_atom_site_aniso_label
_atom_site_aniso_U_11
_atom_site_aniso_U_22
_atom_site_aniso_U_33
_atom_site_aniso_U_23
_atom_site_aniso_U_13
_atom_site_aniso_U_12
O1 0.0660(10) 0.0757(9) 0.0868(10) -0.0082(8) 0.0401(9) -0.0075(7)
O2 0.1347(17) 0.0679(11) 0.1177(15) -0.0198(10) 0.0448(13) 0.0225(11)
N1 0.0409(8) 0.0417(8) 0.0495(8) -0.0021(6) 0.0109(6) -0.0008(6)
C1 0.0457(11) 0.0587(11) 0.0579(11) -0.0003(9) 0.0167(9) 0.0013(9)
C2 0.0448(10) 0.0520(10) 0.0576(11) 0.0026(9) 0.0108(9) -0.0039(8)
C3 0.0597(13) 0.0657(13) 0.0709(13) 0.0023(10) 0.0199(11) -0.0132(10)
C4 0.0839(17) 0.0563(13) 0.0859(16) 0.0061(11) 0.0248(14) -0.0190(11)
C5 0.0868(16) 0.0448(11) 0.0843(15) -0.0001(10) 0.0251(13) -0.0050(11)
C6 0.0641(13) 0.0469(10) 0.0668(12) -0.0002(9) 0.0186(10) 0.0014(9)
C7 0.0444(10) 0.0448(10) 0.0541(11) 0.0030(8) 0.0091(9) -0.0032(8)
C8 0.0391(9) 0.0434(9) 0.0496(10) -0.0023(8) 0.0079(8) 0.0025(8)
C9 0.0431(10) 0.0487(10) 0.0585(11) -0.0067(8) 0.0149(9) -0.0004(8)
C10 0.0595(14) 0.0630(13) 0.0724(15) -0.0159(11) 0.0299(12) -0.0052(11)
C13 0.0432(10) 0.0435(9) 0.0551(11) -0.0046(8) 0.0094(8) -0.0016(8)
C14 0.0397(10) 0.0438(9) 0.0477(10) 0.0037(7) 0.0057(8) 0.0014(7)
C15 0.0448(10) 0.0526(10) 0.0457(10) -0.0010(8) 0.0110(8) -0.0015(8)
C16 0.0406(9) 0.0462(9) 0.0461(10) -0.0017(8) 0.0082(8) 0.0028(8)
C17 0.0409(10) 0.0437(9) 0.0517(10) 0.0043(8) 0.0075(8) -0.0010(8)
C18 0.0549(12) 0.0591(11) 0.0562(11) 0.0017(9) 0.0102(10) -0.0101(9)
C19 0.0572(13) 0.0636(12) 0.0696(14) -0.0032(10) 0.0063(11) -0.0147(10)
C20 0.0587(13) 0.0644(13) 0.0807(15) 0.0115(11) 0.0132(12) -0.0149(10)
C21 0.0847(17) 0.0981(17) 0.0623(14) 0.0137(13) 0.0221(13) -0.0303(14)
C22 0.0654(14) 0.0766(14) 0.0528(12) 0.0058(10) 0.0094(10) -0.0178(11)
C23 0.096(2) 0.108(2) 0.124(2) 0.0149(18) 0.0288(18) -0.0469(17)
C24 0.0490(11) 0.0453(9) 0.0491(10) -0.0026(8) 0.0082(8) -0.0039(8)
C25 0.0600(12) 0.0571(11) 0.0566(11) -0.0057(9) 0.0153(10) -0.0030(9)
C26 0.0883(18) 0.0728(14) 0.0619(13) -0.0181(11) 0.0203(12) -0.0034(13)
C27 0.102(2) 0.0792(16) 0.0672(15) -0.0267(12) 0.0026(14) -0.0140(14)
C28 0.0641(14) 0.0853(16) 0.0813(16) -0.0160(13) -0.0055(12) -0.0131(12)
C29 0.0523(12) 0.0632(12) 0.0654(13) -0.0093(10) 0.0060(10) -0.0017(10)
O3 0.109(3) 0.092(4) 0.084(3) -0.033(3) 0.003(2) -0.017(3)
C11 0.154(5) 0.121(6) 0.098(5) -0.048(4) 0.001(5) -0.026(5)
C12 0.111(5) 0.120(5) 0.147(7) -0.059(5) 0.010(5) -0.025(4)
O3D 0.067(4) 0.076(5) 0.087(5) -0.034(4) 0.002(4) -0.005(3)
C11D 0.103(6) 0.087(7) 0.102(7) -0.056(5) -0.003(6) -0.004(5)
C12D 0.136(11) 0.187(14) 0.165(13) -0.080(11) -0.059(11) 0.033(10)

loop_
_atom_type_symbol
_atom_type_description
_atom_type_scat_dispersion_real
_atom_type_scat_dispersion_imag
_atom_type_scat_source
C C 0.0033 0.0016 'International Tables Vol C Tables 4.2.6.8 and 6.1.1.4'
H H 0.0000 0.0000 'International Tables Vol C Tables 4.2.6.8 and 6.1.1.4'
N N 0.0061 0.0033 'International Tables Vol C Tables 4.2.6.8 and 6.1.1.4'
O O 0.0106 0.0060 'International Tables Vol C Tables 4.2.6.8 and 6.1.1.4'

loop_
_geom_angle_atom_site_label_1
_geom_angle_atom_site_label_2
_geom_angle_atom_site_label_3
_geom_angle
_geom_angle_site_symmetry_1
_geom_angle_site_symmetry_3
_geom_angle_publ_flag
C8 N1 C16 119.33(14) . . ?
C8 N1 C7 117.79(14) . . ?
C16 N1 C7 122.88(14) . . ?
O1 C1 C9 123.60(17) . . ?
O1 C1 C2 122.26(17) . . ?
C9 C1 C2 113.91(16) . . ?
C7 C2 C3 118.76(18) . . ?
C7 C2 C1 120.97(16) . . ?
C3 C2 C1 119.92(17) . . ?
C4 C3 C2 121.0(2) . . ?
C4 C3 H3 119.5 . . ?
C2 C3 H3 119.5 . . ?
C3 C4 C5 119.62(19) . . ?
C3 C4 H4 120.2 . . ?
C5 C4 H4 120.2 . . ?
C6 C5 C4 120.98(19) . . ?
C6 C5 H5 119.5 . . ?
C4 C5 H5 119.5 . . ?
C5 C6 C7 119.78(19) . . ?
C5 C6 H6 120.1 . . ?
C7 C6 H6 120.1 . . ?
C6 C7 C2 119.56(16) . . ?
C6 C7 N1 120.95(16) . . ?
C2 C7 N1 119.39(15) . . ?
C9 C8 N1 120.19(15) . . ?
C9 C8 C13 123.09(16) . . ?
N1 C8 C13 116.72(15) . . ?
C8 C9 C1 122.92(16) . . ?
C8 C9 C10 118.99(16) . . ?
C1 C9 C10 117.96(16) . . ?
O2 C10 O3D 116.1(6) . . ?
O2 C10 O3 125.8(4) . . ?
O2 C10 C9 125.3(2) . . ?
O3D C10 C9 116.3(6) . . ?
O3 C10 C9 108.3(4) . . ?
C14 C13 C8 123.11(16) . . ?
C14 C13 H13 118.4 . . ?
C8 C13 H13 118.4 . . ?
C13 C14 C15 116.34(16) . . ?
C13 C14 C17 122.12(16) . . ?
C15 C14 C17 121.44(15) . . ?
C16 C15 C14 122.05(16) . . ?
C16 C15 H15 119.0 . . ?
C14 C15 H15 119.0 . . ?
C15 C16 N1 119.41(15) . . ?
C15 C16 C24 119.75(16) . . ?
N1 C16 C24 120.22(15) . . ?
C22 C17 C18 117.19(17) . . ?
C22 C17 C14 121.91(17) . . ?
C18 C17 C14 120.90(16) . . ?
C19 C18 C17 121.53(18) . . ?
C19 C18 H18 119.2 . . ?
C17 C18 H18 119.2 . . ?
C18 C19 C20 121.2(2) . . ?
C18 C19 H19 119.4 . . ?
C20 C19 H19 119.4 . . ?
C21 C20 C19 117.29(19) . . ?
C21 C20 C23 121.6(2) . . ?
C19 C20 C23 121.1(2) . . ?
C20 C21 C22 122.1(2) . . ?
C20 C21 H21 119.0 . . ?
C22 C21 H21 119.0 . . ?
C21 C22 C17 120.7(2) . . ?
C21 C22 H22 119.6 . . ?
C17 C22 H22 119.6 . . ?
C20 C23 H23A 109.5 . . ?
C20 C23 H23B 109.5 . . ?
H23A C23 H23B 109.5 . . ?
C20 C23 H23C 109.5 . . ?
H23A C23 H23C 109.5 . . ?
H23B C23 H23C 109.5 . . ?
C29 C24 C25 119.05(17) . . ?
C29 C24 C16 120.69(16) . . ?
C25 C24 C16 119.97(17) . . ?
C26 C25 C24 120.6(2) . . ?
C26 C25 H25 119.7 . . ?
C24 C25 H25 119.7 . . ?
C25 C26 C27 120.0(2) . . ?
C25 C26 H26 120.0 . . ?
C27 C26 H26 120.0 . . ?
C26 C27 C28 120.2(2) . . ?
C26 C27 H27 119.9 . . ?
C28 C27 H27 119.9 . . ?
C27 C28 C29 120.1(2) . . ?
C27 C28 H28 119.9 . . ?
C29 C28 H28 119.9 . . ?
C28 C29 C24 120.0(2) . . ?
C28 C29 H29 120.0 . . ?
C24 C29 H29 120.0 . . ?
C10 O3 C11 118.2(6) . . ?
O3 C11 C12 110.8(6) . . ?
O3 C11 H11A 109.5 . . ?
C12 C11 H11A 109.5 . . ?
O3 C11 H11B 109.5 . . ?
C12 C11 H11B 109.5 . . ?
H11A C11 H11B 108.1 . . ?
C11 C12 H12A 109.5 . . ?
C11 C12 H12B 109.5 . . ?
H12A C12 H12B 109.5 . . ?
C11 C12 H12C 109.5 . . ?
H12A C12 H12C 109.5 . . ?
H12B C12 H12C 109.5 . . ?
C10 O3D C11D 114.2(9) . . ?
O3D C11D C12D 101.5(10) . . ?
O3D C11D H11C 111.5 . . ?
C12D C11D H11C 111.5 . . ?
O3D C11D H11D 111.5 . . ?
C12D C11D H11D 111.5 . . ?
H11C C11D H11D 109.3 . . ?
C11D C12D H12D 109.5 . . ?
C11D C12D H12E 109.5 . . ?
H12D C12D H12E 109.5 . . ?
C11D C12D H12F 109.5 . . ?
H12D C12D H12F 109.5 . . ?
H12E C12D H12F 109.5 . . ?

loop_
_geom_bond_atom_site_label_1
_geom_bond_atom_site_label_2
_geom_bond_distance
_geom_bond_site_symmetry_2
_geom_bond_publ_flag
O1 C1 1.242(2) . ?
O2 C10 1.184(3) . ?
N1 C8 1.396(2) . ?
N1 C16 1.403(2) . ?
N1 C7 1.416(2) . ?
C1 C9 1.425(3) . ?
C1 C2 1.471(3) . ?
C2 C7 1.395(2) . ?
C2 C3 1.400(3) . ?
C3 C4 1.362(3) . ?
C3 H3 0.9300 . ?
C4 C5 1.381(3) . ?
C4 H4 0.9300 . ?
C5 C6 1.371(3) . ?
C5 H5 0.9300 . ?
C6 C7 1.394(2) . ?
C6 H6 0.9300 . ?
C8 C9 1.378(2) . ?
C8 C13 1.423(2) . ?
C9 C10 1.480(3) . ?
C10 O3D 1.257(10) . ?
C10 O3 1.386(7) . ?
C13 C14 1.356(2) . ?
C13 H13 0.9300 . ?
C14 C15 1.426(2) . ?
C14 C17 1.477(2) . ?
C15 C16 1.349(2) . ?
C15 H15 0.9300 . ?
C16 C24 1.483(2) . ?
C17 C22 1.377(3) . ?
C17 C18 1.390(3) . ?
C18 C19 1.372(3) . ?
C18 H18 0.9300 . ?
C19 C20 1.376(3) . ?
C19 H19 0.9300 . ?
C20 C21 1.375(3) . ?
C20 C23 1.507(3) . ?
C21 C22 1.377(3) . ?
C21 H21 0.9300 . ?
C22 H22 0.9300 . ?
C23 H23A 0.9600 . ?
C23 H23B 0.9600 . ?
C23 H23C 0.9600 . ?
C24 C29 1.384(3) . ?
C24 C25 1.387(3) . ?
C25 C26 1.369(3) . ?
C25 H25 0.9300 . ?
C26 C27 1.369(4) . ?
C26 H26 0.9300 . ?
C27 C28 1.374(3) . ?
C27 H27 0.9300 . ?
C28 C29 1.377(3) . ?
C28 H28 0.9300 . ?
C29 H29 0.9300 . ?
O3 C11 1.463(9) . ?
C11 C12 1.546(11) . ?
C11 H11A 0.9700 . ?
C11 H11B 0.9700 . ?
C12 H12A 0.9600 . ?
C12 H12B 0.9600 . ?
C12 H12C 0.9600 . ?
O3D C11D 1.454(14) . ?
C11D C12D 1.519(16) . ?
C11D H11C 0.9700 . ?
C11D H11D 0.9700 . ?
C12D H12D 0.9600 . ?
C12D H12E 0.9600 . ?
C12D H12F 0.9600 . ?

loop_
_geom_torsion_atom_site_label_1
_geom_torsion_atom_site_label_2
_geom_torsion_atom_site_label_3
_geom_torsion_atom_site_label_4
_geom_torsion
_geom_torsion_site_symmetry_1
_geom_torsion_site_symmetry_2
_geom_torsion_site_symmetry_3
_geom_torsion_site_symmetry_4
_geom_torsion_publ_flag
O1 C1 C2 C7 -176.56(18) . . . . ?
C9 C1 C2 C7 8.8(3) . . . . ?
O1 C1 C2 C3 10.3(3) . . . . ?
C9 C1 C2 C3 -164.34(19) . . . . ?
C7 C2 C3 C4 -4.7(3) . . . . ?
C1 C2 C3 C4 168.5(2) . . . . ?
C2 C3 C4 C5 -0.2(4) . . . . ?
C3 C4 C5 C6 3.0(4) . . . . ?
C4 C5 C6 C7 -0.6(3) . . . . ?
C5 C6 C7 C2 -4.4(3) . . . . ?
C5 C6 C7 N1 179.30(18) . . . . ?
C3 C2 C7 C6 7.0(3) . . . . ?
C1 C2 C7 C6 -166.20(18) . . . . ?
C3 C2 C7 N1 -176.65(17) . . . . ?
C1 C2 C7 N1 10.2(3) . . . . ?
C8 N1 C7 C6 152.84(17) . . . . ?
C16 N1 C7 C6 -26.9(3) . . . . ?
C8 N1 C7 C2 -23.5(2) . . . . ?
C16 N1 C7 C2 156.78(16) . . . . ?
C16 N1 C8 C9 -162.94(16) . . . . ?
C7 N1 C8 C9 17.3(2) . . . . ?
C16 N1 C8 C13 17.9(2) . . . . ?
C7 N1 C8 C13 -161.88(15) . . . . ?
N1 C8 C9 C1 2.7(3) . . . . ?
C13 C8 C9 C1 -178.21(17) . . . . ?
N1 C8 C9 C10 178.24(17) . . . . ?
C13 C8 C9 C10 -2.6(3) . . . . ?
O1 C1 C9 C8 170.02(18) . . . . ?
C2 C1 C9 C8 -15.4(3) . . . . ?
O1 C1 C9 C10 -5.6(3) . . . . ?
C2 C1 C9 C10 168.97(18) . . . . ?
C8 C9 C10 O2 -92.1(3) . . . . ?
C1 C9 C10 O2 83.7(3) . . . . ?
C8 C9 C10 O3D 69.6(7) . . . . ?
C1 C9 C10 O3D -114.6(7) . . . . ?
C8 C9 C10 O3 96.2(4) . . . . ?
C1 C9 C10 O3 -87.9(4) . . . . ?
C9 C8 C13 C14 175.99(17) . . . . ?
N1 C8 C13 C14 -4.9(2) . . . . ?
C8 C13 C14 C15 -8.6(3) . . . . ?
C8 C13 C14 C17 175.00(16) . . . . ?
C13 C14 C15 C16 9.6(3) . . . . ?
C17 C14 C15 C16 -173.92(16) . . . . ?
C14 C15 C16 N1 3.1(3) . . . . ?
C14 C15 C16 C24 -167.97(16) . . . . ?
C8 N1 C16 C15 -17.3(2) . . . . ?
C7 N1 C16 C15 162.49(16) . . . . ?
C8 N1 C16 C24 153.75(15) . . . . ?
C7 N1 C16 C24 -26.5(2) . . . . ?
C13 C14 C17 C22 154.33(19) . . . . ?
C15 C14 C17 C22 -21.9(3) . . . . ?
C13 C14 C17 C18 -25.8(3) . . . . ?
C15 C14 C17 C18 157.99(17) . . . . ?
C22 C17 C18 C19 -1.3(3) . . . . ?
C14 C17 C18 C19 178.79(17) . . . . ?
C17 C18 C19 C20 0.3(3) . . . . ?
C18 C19 C20 C21 0.2(3) . . . . ?
C18 C19 C20 C23 -179.5(2) . . . . ?
C19 C20 C21 C22 0.3(4) . . . . ?
C23 C20 C21 C22 -180.0(2) . . . . ?
C20 C21 C22 C17 -1.4(4) . . . . ?
C18 C17 C22 C21 1.9(3) . . . . ?
C14 C17 C22 C21 -178.2(2) . . . . ?
C15 C16 C24 C29 128.86(19) . . . . ?
N1 C16 C24 C29 -42.1(2) . . . . ?
C15 C16 C24 C25 -44.9(2) . . . . ?
N1 C16 C24 C25 144.16(17) . . . . ?
C29 C24 C25 C26 -0.5(3) . . . . ?
C16 C24 C25 C26 173.35(18) . . . . ?
C24 C25 C26 C27 -0.7(3) . . . . ?
C25 C26 C27 C28 1.3(4) . . . . ?
C26 C27 C28 C29 -0.8(4) . . . . ?
C27 C28 C29 C24 -0.3(3) . . . . ?
C25 C24 C29 C28 1.0(3) . . . . ?
C16 C24 C29 C28 -172.81(19) . . . . ?
O2 C10 O3 C11 12.9(9) . . . . ?
C9 C10 O3 C11 -175.6(6) . . . . ?
C10 O3 C11 C12 89.0(15) . . . . ?
O2 C10 O3D C11D -12.9(10) . . . . ?
C9 C10 O3D C11D -176.4(8) . . . . ?
C10 O3D C11D C12D -165(2) . . . . ?
